data_7041440
loop_
_publ_author_name
'Liu, Zhizhou'
'Ganguly, Rakesh'
'Vidovi\'c, Dragoslav'

_publ_section_title
;
 Pursuing the active species in an aluminium-based Lewis acid system for
 catalytic Diels-Alder cycloadditions.
;
_journal_issue 3
_journal_name_full 'Dalton transactions (Cambridge, England : 2003)'
_journal_page_first 753
_journal_page_last 759
_journal_paper_doi 10.1039/c6dt04213a
_journal_volume 46
_journal_year 2017
_chemical_formula_sum 'C64.36 H68.91 Al B Cl11.82 N2 O'
_chemical_formula_weight 1343.31
_space_group_crystal_system triclinic
_space_group_IT_number 2
_space_group_name_Hall '-P 1'
_space_group_name_H-M_alt 'P -1'
_symmetry_space_group_name_Hall '-P 1'
_symmetry_space_group_name_H-M 'P -1'
_atom_sites_solution_hydrogens geom
_audit_update_record
;
2016-03-31 deposited with the CCDC.
2016-12-13 downloaded from the CCDC.
;
_cell_angle_alpha 118.9176(18)
_cell_angle_beta 104.6772(19)
_cell_angle_gamma 98.331(2)
_cell_formula_units_Z 2
_cell_length_a 14.2999(7)
_cell_length_b 16.7422(9)
_cell_length_c 17.0542(9)
_cell_measurement_reflns_used 9970
_cell_measurement_temperature 103.(2)
_cell_measurement_theta_max 26.1161
_cell_measurement_theta_min 2.4328
_cell_volume 3280.3(3)
_computing_cell_refinement 'SAINT V8.34A (Bruker AXS Inc., 2013)'
_computing_data_collection 'APEX3 (Bruker AXS Inc., 2015)'
_computing_data_reduction 'SAINT V8.34A (Bruker AXS Inc., 2013)'
_computing_molecular_graphics 'XP (Bruker AXS Inc., 2015)'
_computing_publication_material 'APEX3 (Bruker AXS Inc., 2015)'
_computing_structure_refinement 'SHELXL-2014/7 (Sheldrick, 2014)'
_computing_structure_solution 'XT, VERSION 2014/4'
_diffrn_ambient_temperature 103.(2)
_diffrn_detector_area_resol_mean 8.3333
_diffrn_measured_fraction_theta_full 0.990
_diffrn_measured_fraction_theta_max 0.990
_diffrn_measurement_device_type 'CCD area detector'
_diffrn_measurement_method 'phi and omega scans'
_diffrn_radiation_monochromator graphite
_diffrn_radiation_type MoK\a
_diffrn_radiation_wavelength 0.71073
_diffrn_reflns_av_R_equivalents 0.0657
_diffrn_reflns_av_unetI/netI 0.0413
_diffrn_reflns_limit_h_max 18
_diffrn_reflns_limit_h_min -18
_diffrn_reflns_limit_k_max 21
_diffrn_reflns_limit_k_min -21
_diffrn_reflns_limit_l_max 21
_diffrn_reflns_limit_l_min -21
_diffrn_reflns_number 106602
_diffrn_reflns_theta_full 27.13
_diffrn_reflns_theta_max 27.13
_diffrn_reflns_theta_min 1.46
_diffrn_source 'fine-focus sealed tube'
_diffrn_source_type 'Bruker KappaCCD'
_exptl_absorpt_coefficient_mu 0.555
_exptl_absorpt_correction_T_max 0.81
_exptl_absorpt_correction_T_min 0.71
_exptl_absorpt_correction_type multi-scan
_exptl_absorpt_process_details
;
SADABS-2014/5 - Bruker AXS area detector scaling and absorption correction
;
_exptl_crystal_colour colourless
_exptl_crystal_density_diffrn 1.360
_exptl_crystal_density_method 'not measured'
_exptl_crystal_description block
_exptl_crystal_F_000 1392
_exptl_crystal_size_max 0.420
_exptl_crystal_size_mid 0.400
_exptl_crystal_size_min 0.390
_refine_diff_density_max 1.628
_refine_diff_density_min -0.817
_refine_ls_extinction_method none
_refine_ls_goodness_of_fit_ref 1.046
_refine_ls_hydrogen_treatment constr
_refine_ls_matrix_type full
_refine_ls_number_parameters 892
_refine_ls_number_reflns 14392
_refine_ls_number_restraints 561
_refine_ls_restrained_S_all 1.062
_refine_ls_R_factor_all 0.0813
_refine_ls_R_factor_gt 0.0510
_refine_ls_shift/su_max 0.001
_refine_ls_shift/su_mean 0.000
_refine_ls_structure_factor_coef Fsqd
_refine_ls_weighting_details 'w=1/[\s^2^(Fo^2^)+(0.0492P)^2^+6.5342P] where P=(Fo^2^+2Fc^2^)/3'
_refine_ls_weighting_scheme calc
_refine_ls_wR_factor_gt 0.1166
_refine_ls_wR_factor_ref 0.1380
_reflns_number_gt 10643
_reflns_number_total 14392
_reflns_threshold_expression 'I > 2\s(I)'
_cod_data_source_file c6dt04213a2.cif
_cod_data_source_block I
_cod_depositor_comments
;
The following automatic conversions were performed:

'_exptl_absorpt_correction_type' value 'Multi-Scan' changed to
'multi-scan' according to
/usr/data/users/saulius/crontab/automatic-downloads/rss-feeds/RSC/lib/dictionaries/cif_core.dic
dictionary named 'cif_core.dic' version 2.4.2 from 2011-04-26.

Automatic conversion script
Id: cif_fix_values 4268 2015-11-12 08:31:59Z antanas 

 Adding full bibliography for 7041437--7041440.cif.
;
_cod_database_code 7041440

loop_
_space_group_symop_operation_xyz
'x, y, z'
'-x, -y, -z'

loop_
_atom_site_type_symbol
_atom_site_label
_atom_site_fract_x
_atom_site_fract_y
_atom_site_fract_z
_atom_site_U_iso_or_equiv
_atom_site_adp_type
_atom_site_calc_flag
_atom_site_refinement_flags_adp
_atom_site_refinement_flags_occupancy
_atom_site_refinement_flags_posn
_atom_site_occupancy
_atom_site_disorder_assembly
_atom_site_disorder_group
Al Al1 0.47196(6) 0.69927(6) 0.47886(6) 0.01882(18) Uani d . . . 1.0 . .
B B1 0.7855(2) 0.7725(2) 0.1987(2) 0.0156(6) Uani d . . . 1.0 . .
C C1 0.4757(2) 0.78546(19) 0.4341(2) 0.0186(6) Uani d . . . 1.0 . .
C C2 0.3927(2) 0.8162(2) 0.4158(2) 0.0185(6) Uani d . . . 1.0 . .
C C3 0.3961(2) 0.8807(2) 0.3862(2) 0.0198(6) Uani d . . . 1.0 . .
H H3 0.3397 0.9028 0.3746 0.024 Uiso calc U . R 1.0 . .
C C4 0.4839(2) 0.9120(2) 0.3740(2) 0.0211(6) Uani d . . . 1.0 . .
H H4 0.4862 0.9547 0.3524 0.025 Uiso calc U . R 1.0 . .
C C5 0.5684(2) 0.8822(2) 0.3928(2) 0.0192(6) Uani d . . . 1.0 . .
H H5 0.6281 0.9048 0.3851 0.023 Uiso calc U . R 1.0 . .
C C6 0.5632(2) 0.81830(19) 0.4233(2) 0.0187(6) Uani d . . . 1.0 . .
C C7 0.6470(2) 0.78649(19) 0.4561(2) 0.0185(6) Uani d . . . 1.0 . .
H H7 0.7117 0.8048 0.4536 0.022 Uiso calc U . R 1.0 . .
C C8 0.7152(2) 0.71872(19) 0.5409(2) 0.0183(6) Uani d . . . 1.0 . .
C C9 0.7484(2) 0.6403(2) 0.4933(2) 0.0205(6) Uani d . . . 1.0 . .
C C10 0.7016(2) 0.5672(2) 0.3852(2) 0.0215(6) Uani d . . . 1.0 . .
H H10 0.6524 0.5911 0.3559 0.026 Uiso calc U . R 1.0 . .
C C11 0.7818(3) 0.5548(3) 0.3383(3) 0.0381(8) Uani d . . . 1.0 . .
H H11A 0.8196 0.6173 0.3533 0.057 Uiso calc U . R 1.0 . .
H H11B 0.7478 0.5106 0.2681 0.057 Uiso calc U . R 1.0 . .
H H11C 0.8292 0.5285 0.3635 0.057 Uiso calc U . R 1.0 . .
C C12 0.6424(3) 0.4707(2) 0.3626(3) 0.0369(8) Uani d . . . 1.0 . .
H H12A 0.689 0.4454 0.3902 0.055 Uiso calc U . R 1.0 . .
H H12B 0.6101 0.4254 0.2925 0.055 Uiso calc U . R 1.0 . .
H H12C 0.5898 0.479 0.3906 0.055 Uiso calc U . R 1.0 . .
C C13 0.8296(2) 0.6302(2) 0.5502(2) 0.0279(7) Uani d . . . 1.0 . .
H H13 0.8533 0.577 0.5205 0.033 Uiso calc U . R 1.0 . .
C C14 0.8758(2) 0.6960(3) 0.6485(3) 0.0328(8) Uani d . . . 1.0 . .
H H14 0.9315 0.6883 0.6855 0.039 Uiso calc U . R 1.0 . .
C C15 0.8416(2) 0.7731(3) 0.6935(2) 0.0312(7) Uani d . . . 1.0 . .
H H15 0.8743 0.8179 0.7613 0.037 Uiso calc U . R 1.0 . .
C C16 0.7606(2) 0.7860(2) 0.6416(2) 0.0242(6) Uani d . . . 1.0 . .
C C17 0.7266(3) 0.8735(2) 0.6925(2) 0.0291(7) Uani d . . . 1.0 . .
H H17 0.6557 0.8594 0.6502 0.035 Uiso calc U . R 1.0 . .
C C18 0.7245(3) 0.8951(3) 0.7901(3) 0.0472(10) Uani d . . . 1.0 . .
H H18A 0.6816 0.8377 0.7811 0.071 Uiso calc U . R 1.0 . .
H H18B 0.6966 0.9482 0.8171 0.071 Uiso calc U . R 1.0 . .
H H18C 0.7938 0.9132 0.8346 0.071 Uiso calc U . R 1.0 . .
C C19 0.7950(3) 0.9611(2) 0.7043(3) 0.0420(9) Uani d . . . 1.0 . .
H H19A 0.8662 0.9722 0.7398 0.063 Uiso calc U . R 1.0 . .
H H19B 0.7752 1.0178 0.7403 0.063 Uiso calc U . R 1.0 . .
H H19C 0.7873 0.9492 0.6405 0.063 Uiso calc U . R 1.0 . .
C C20 0.2443(2) 0.6916(2) 0.4970(2) 0.0250(7) Uani d . . . 1.0 . .
C C21 0.1569(2) 0.6139(2) 0.4260(3) 0.0292(7) Uani d . . . 1.0 . .
C C22 0.1316(2) 0.5697(2) 0.3190(3) 0.0311(7) Uani d . . . 1.0 . .
H H22 0.196 0.5873 0.3097 0.037 Uiso calc U . R 1.0 . .
C C23 0.0569(3) 0.6135(3) 0.2829(3) 0.0344(8) Uani d . . . 1.0 . .
H H23A -0.0063 0.5984 0.2927 0.052 Uiso calc U . R 1.0 . .
H H23B 0.0418 0.5863 0.214 0.052 Uiso calc U . R 1.0 . .
H H23C 0.0879 0.6834 0.3191 0.052 Uiso calc U . R 1.0 . .
C C24 0.0862(3) 0.4599(3) 0.2575(3) 0.0423(9) Uani d . . . 1.0 . .
H H24A 0.1332 0.432 0.2807 0.063 Uiso calc U . R 1.0 . .
H H24B 0.0756 0.4364 0.19 0.063 Uiso calc U . R 1.0 . .
H H24C 0.0209 0.441 0.2625 0.063 Uiso calc U . R 1.0 . .
C C25 0.0867(3) 0.5821(3) 0.4570(3) 0.0358(8) Uani d . . . 1.0 . .
H H25 0.0271 0.5287 0.4108 0.043 Uiso calc U . R 1.0 . .
C C26 0.1027(3) 0.6270(3) 0.5534(3) 0.0418(10) Uani d . . . 1.0 . .
H H26 0.0548 0.6034 0.573 0.05 Uiso calc U . R 1.0 . .
C C27 0.1873(3) 0.7058(3) 0.6223(3) 0.0371(9) Uani d . . . 1.0 . .
H H27 0.196 0.7369 0.6884 0.044 Uiso calc U . R 1.0 . .
C C28 0.2610(2) 0.7406(3) 0.5954(3) 0.0302(7) Uani d . . . 1.0 . .
C C29 0.3491(3) 0.8324(3) 0.6689(2) 0.0328(8) Uani d . . . 1.0 . .
H H29 0.4059 0.8286 0.6444 0.039 Uiso calc U . R 1.0 . .
C C30 0.3183(3) 0.9199(3) 0.6776(3) 0.0385(8) Uani d . . . 1.0 . .
H H30A 0.3007 0.9138 0.6151 0.058 Uiso calc U . R 1.0 . .
H H30B 0.3753 0.9789 0.7263 0.058 Uiso calc U . R 1.0 . .
H H30C 0.2592 0.9227 0.6969 0.058 Uiso calc U . R 1.0 . .
C C31 0.3895(3) 0.8463(3) 0.7682(3) 0.0519(11) Uani d . . . 1.0 . .
H H31A 0.3391 0.8604 0.7984 0.078 Uiso calc U . R 1.0 . .
H H31B 0.4533 0.9 0.8089 0.078 Uiso calc U . R 1.0 . .
H H31C 0.4019 0.7874 0.7608 0.078 Uiso calc U . R 1.0 . .
C C32 0.3718(2) 0.4893(2) 0.3817(2) 0.0254(6) Uani d . . . 1.0 . .
H H32A 0.3089 0.4957 0.3951 0.03 Uiso calc U . R 1.0 . .
H H32B 0.4188 0.4846 0.4319 0.03 Uiso calc U . R 1.0 . .
C C33 0.3478(3) 0.4028(2) 0.2823(2) 0.0336(7) Uani d . . . 1.0 . .
H H33A 0.2858 0.352 0.263 0.04 Uiso calc U . R 1.0 . .
H H33B 0.4052 0.3762 0.2804 0.04 Uiso calc U . R 1.0 . .
C C34 0.3307(3) 0.4399(2) 0.2160(2) 0.0330(7) Uani d . . . 1.0 . .
H H34A 0.2604 0.4427 0.1973 0.04 Uiso calc U . R 1.0 . .
H H34B 0.3435 0.3988 0.157 0.04 Uiso calc U . R 1.0 . .
C C35 0.4082(2) 0.5401(2) 0.2776(2) 0.0247(6) Uani d . . . 1.0 . .
H H35A 0.4737 0.5381 0.2684 0.03 Uiso calc U . R 1.0 . .
H H35B 0.3828 0.584 0.2608 0.03 Uiso calc U . R 1.0 . .
C C36 0.6748(2) 0.7007(2) 0.17215(18) 0.0185(6) Uani d . . . 1.0 . .
C C37 0.6610(2) 0.6081(2) 0.1543(2) 0.0224(6) Uani d . . . 1.0 . .
H H37 0.7173 0.5843 0.1579 0.027 Uiso calc U . R 1.0 . .
C C38 0.5655(2) 0.5508(2) 0.1313(2) 0.0273(7) Uani d . . . 1.0 . .
C C39 0.4804(2) 0.5811(2) 0.1252(2) 0.0297(7) Uani d . . . 1.0 . .
H H39 0.4151 0.5402 0.1072 0.036 Uiso calc U . R 1.0 . .
C C40 0.4950(2) 0.6737(2) 0.1466(2) 0.0284(7) Uani d . . . 1.0 . .
C C41 0.5895(2) 0.7328(2) 0.1698(2) 0.0236(6) Uani d . . . 1.0 . .
H H41 0.5965 0.7963 0.1843 0.028 Uiso calc U . R 1.0 . .
C C42 0.7693(2) 0.83997(19) 0.15495(19) 0.0169(5) Uani d . . . 1.0 . .
C C43 0.6939(2) 0.8001(2) 0.0637(2) 0.0223(6) Uani d . . . 1.0 . .
H H43 0.6486 0.7367 0.0312 0.027 Uiso calc U . R 1.0 . .
C C44 0.6844(2) 0.8517(2) 0.0203(2) 0.0265(7) Uani d . . . 1.0 . .
C C45 0.7474(2) 0.9442(2) 0.0633(2) 0.0247(6) Uani d . . . 1.0 . .
H H45 0.7398 0.9792 0.033 0.03 Uiso calc U . R 1.0 . .
C C46 0.8222(2) 0.9830(2) 0.1528(2) 0.0234(6) Uani d . . . 1.0 . .
C C47 0.8340(2) 0.9327(2) 0.1980(2) 0.0192(6) Uani d . . . 1.0 . .
H H47 0.887 0.9621 0.2593 0.023 Uiso calc U . R 1.0 . .
C C48 0.8572(2) 0.71429(19) 0.14601(19) 0.0158(5) Uani d . . . 1.0 . .
C C49 0.8159(2) 0.6274(2) 0.05679(19) 0.0189(6) Uani d . . . 1.0 . .
H H49 0.7442 0.5971 0.0276 0.023 Uiso calc U . R 1.0 . .
C C50 0.8773(2) 0.5842(2) 0.00962(19) 0.0200(6) Uani d . . . 1.0 . .
C C51 0.9820(2) 0.6249(2) 0.0465(2) 0.0210(6) Uani d . . . 1.0 . .
H H51 1.0233 0.5949 0.0134 0.025 Uiso calc U . R 1.0 . .
C C52 1.0228(2) 0.7121(2) 0.1348(2) 0.0198(6) Uani d . . . 1.0 . .
C C53 0.9634(2) 0.75614(19) 0.1844(2) 0.0187(6) Uani d . . . 1.0 . .
H H53 0.995 0.8155 0.2452 0.022 Uiso calc U . R 1.0 . .
C C54 0.83966(19) 0.83254(19) 0.31672(19) 0.0149(5) Uani d . . . 1.0 . .
C C55 0.8986(2) 0.79544(19) 0.36189(19) 0.0159(5) Uani d . . . 1.0 . .
H H55 0.912 0.7379 0.3232 0.019 Uiso calc U . R 1.0 . .
C C56 0.93754(19) 0.84063(19) 0.4613(2) 0.0162(5) Uani d . . . 1.0 . .
C C57 0.91941(19) 0.92404(19) 0.52172(19) 0.0148(5) Uani d . . . 1.0 . .
H H57 0.946 0.9548 0.5899 0.018 Uiso calc U . R 1.0 . .
C C58 0.86043(19) 0.96000(18) 0.47709(19) 0.0146(5) Uani d . . . 1.0 . .
C C59 0.82148(18) 0.91695(18) 0.37777(18) 0.0133(5) Uani d . . . 1.0 . .
H H59 0.7821 0.9449 0.3508 0.016 Uiso calc U . R 1.0 . .
C C69 0.3099(2) 0.7788(2) 0.4376(2) 0.0207(6) Uani d . . . 1.0 . .
H H69 0.2485 0.7945 0.4282 0.025 Uiso calc U . R 1.0 . .
C C61 0.9778(19) 0.8591(10) 0.0314(12) 0.045(3) Uani d U P D 0.392(5) A -1
H H61A 0.9433 0.873 0.0779 0.054 Uiso calc U P R 0.392(5) A -1
H H61B 1.042 0.8486 0.0569 0.054 Uiso calc U P R 0.392(5) A -1
Cl Cl10 0.8986(6) 0.7541(4) -0.0812(6) 0.082(2) Uani d U P D 0.392(5) A -1
Cl Cl11 1.0055(3) 0.9563(2) 0.0201(2) 0.0587(13) Uani d U P D 0.392(5) A -1
C C61A 0.9647(13) 0.8460(14) 0.0239(15) 0.054(3) Uani d U P D 0.393(5) B 2
H H61C 0.9538 0.8174 0.0611 0.065 Uiso calc U P R 0.393(5) B 2
H H61D 0.9668 0.914 0.0611 0.065 Uiso calc U P R 0.393(5) B 2
Cl Cl1A 1.0818(3) 0.8423(3) 0.0109(4) 0.101(2) Uani d U P D 0.393(5) B 2
Cl Cl2A 0.8672(3) 0.7872(4) -0.0822(5) 0.0731(13) Uani d U P . 0.393(5) B 2
C C61B 0.89(2) 0.866(12) 0.048(18) 0.056(5) Uani d U P D 0.0102(19) C 3
H H61E 0.9225 0.907 0.1192 0.067 Uiso calc U P R 0.0102(19) C 3
H H61F 0.8128 0.8516 0.0328 0.067 Uiso calc U P R 0.0102(19) C 3
Cl Cl1B 0.925(5) 0.927(6) -0.004(7) 0.061(6) Uani d U P D 0.0102(19) C 3
Cl Cl2B 0.918(10) 0.759(5) 0.002(8) 0.061(7) Uani d U P D 0.0102(19) C 3
C C61C -0.010(3) -0.136(3) 0.0349(16) 0.060(7) Uani d U P D 0.204(6) D 4
H H61G -0.0303 -0.0824 0.0791 0.072 Uiso calc U P R 0.204(6) D 4
H H61H 0.0359 -0.1534 0.0735 0.072 Uiso calc U P R 0.204(6) D 4
Cl Cl1C 0.0513(8) -0.1000(9) -0.0242(6) 0.121(6) Uani d U P D 0.204(6) D 4
Cl Cl2C -0.1192(6) -0.2356(8) -0.0534(7) 0.041(2) Uani d U P D 0.204(6) D 4
Cl Cl1 0.50141(5) 0.69019(5) 0.60198(5) 0.02262(15) Uani d . . . 1.0 . .
Cl Cl2 0.54891(7) 0.43419(6) 0.10626(6) 0.0375(2) Uani d . . . 1.0 . .
Cl Cl3 0.39009(6) 0.71577(8) 0.14146(7) 0.0462(2) Uani d . . . 1.0 . .
Cl Cl4 0.58940(7) 0.79790(7) -0.09395(6) 0.0440(2) Uani d . . . 1.0 . .
Cl Cl5 0.90484(7) 1.09916(6) 0.21086(6) 0.0393(2) Uani d . . . 1.0 . .
Cl Cl6 0.82111(6) 0.47159(5) -0.09936(5) 0.03008(18) Uani d . . . 1.0 . .
Cl Cl7 1.15526(5) 0.76570(5) 0.18679(6) 0.03281(19) Uani d . . . 1.0 . .
Cl Cl8 1.01232(6) 0.79333(5) 0.51421(5) 0.02505(16) Uani d . . . 1.0 . .
Cl Cl9 0.83396(5) 1.06356(5) 0.55138(5) 0.01960(14) Uani d . . . 1.0 . .
C C62 0.172(2) 0.6912(13) 0.9267(17) 0.091(4) Uani d U P D 0.262(4) E 1
H H62A 0.1014 0.6949 0.9131 0.109 Uiso calc U P R 0.262(4) E 1
H H62B 0.2143 0.7432 0.9944 0.109 Uiso calc U P R 0.262(4) E 1
Cl Cl12 0.2203(6) 0.7026(5) 0.8487(5) 0.0765(18) Uani d U P D 0.262(4) E 1
Cl Cl13 0.1719(3) 0.5738(4) 0.9075(3) 0.0562(14) Uani d U P D 0.262(4) E 1
C C68 0.450(3) 0.887(3) 1.073(2) 0.070(4) Uani d U P D 0.150(3) F 2
H H68A 0.5249 0.9089 1.1075 0.084 Uiso calc U P R 0.150(3) F 2
H H68B 0.4268 0.8162 1.03 0.084 Uiso calc U P R 0.150(3) F 2
Cl Cl15 0.3916(8) 0.9208(7) 1.1561(7) 0.079(3) Uani d U P D 0.150(3) F 2
Cl Cl14 0.4226(10) 0.9361(8) 1.0061(6) 0.094(4) Uani d U P D 0.150(3) F 2
C C63 0.4072(9) 0.8979(5) 1.0392(7) 0.089(3) Uani d U P D 0.591(5) G 3
H H63A 0.3584 0.9338 1.0421 0.134 Uiso calc U P R 0.591(5) G 3
H H63B 0.4605 0.9214 1.022 0.134 Uiso calc U P R 0.591(5) G 3
H H63C 0.4382 0.9069 1.1024 0.134 Uiso calc U P R 0.591(5) G 3
C C64 0.3562(7) 0.7994(7) 0.9691(7) 0.082(2) Uani d U P D 0.591(5) G 3
H H64A 0.3822 0.7582 0.9896 0.099 Uiso calc U P R 0.591(5) G 3
H H64B 0.3603 0.7808 0.9057 0.099 Uiso calc U P R 0.591(5) G 3
C C65 0.2477(8) 0.7967(7) 0.9674(9) 0.110(3) Uani d U P D 0.591(5) G 3
H H65A 0.2376 0.7965 1.0227 0.132 Uiso calc U P R 0.591(5) G 3
H H65B 0.2276 0.8493 0.9638 0.132 Uiso calc U P R 0.591(5) G 3
C C66 0.1946(10) 0.6993(9) 0.8727(9) 0.100(3) Uani d U P D 0.591(5) G 3
H H66A 0.2356 0.6852 0.8316 0.119 Uiso calc U P R 0.591(5) G 3
H H66B 0.1262 0.6954 0.8364 0.119 Uiso calc U P R 0.591(5) G 3
C C67 0.1877(8) 0.6313(8) 0.9097(7) 0.081(3) Uani d U P D 0.591(5) G 3
H H67A 0.136 0.5692 0.8588 0.122 Uiso calc U P R 0.591(5) G 3
H H67B 0.1689 0.66 0.9665 0.122 Uiso calc U P R 0.591(5) G 3
H H67C 0.2539 0.6216 0.9273 0.122 Uiso calc U P R 0.591(5) G 3
N N1 0.62923(17) 0.73278(16) 0.48855(17) 0.0177(5) Uani d . . . 1.0 . .
N N2 0.32286(18) 0.72424(17) 0.46986(18) 0.0208(5) Uani d . . . 1.0 . .
O O1 0.42087(15) 0.57187(14) 0.37835(14) 0.0205(4) Uani d . . . 1.0 . .

loop_
_atom_site_aniso_label
_atom_site_aniso_U_11
_atom_site_aniso_U_22
_atom_site_aniso_U_33
_atom_site_aniso_U_12
_atom_site_aniso_U_13
_atom_site_aniso_U_23
Al1 0.0171(4) 0.0199(4) 0.0292(5) 0.0089(3) 0.0121(4) 0.0177(4)
B1 0.0136(14) 0.0170(14) 0.0131(14) 0.0051(11) 0.0039(11) 0.0064(12)
C1 0.0183(13) 0.0168(13) 0.0266(15) 0.0073(11) 0.0115(12) 0.0140(12)
C2 0.0171(13) 0.0194(13) 0.0227(14) 0.0076(11) 0.0098(11) 0.0123(12)
C3 0.0202(14) 0.0195(13) 0.0230(14) 0.0095(11) 0.0082(12) 0.0129(12)
C4 0.0219(14) 0.0211(14) 0.0245(15) 0.0051(11) 0.0079(12) 0.0162(12)
C5 0.0172(13) 0.0205(14) 0.0217(14) 0.0041(11) 0.0089(11) 0.0123(12)
C6 0.0163(13) 0.0181(13) 0.0234(14) 0.0053(11) 0.0095(11) 0.0115(12)
C7 0.0144(13) 0.0176(13) 0.0234(14) 0.0035(10) 0.0091(11) 0.0106(12)
C8 0.0137(13) 0.0192(13) 0.0285(15) 0.0044(10) 0.0096(11) 0.0168(12)
C9 0.0133(13) 0.0254(14) 0.0303(16) 0.0065(11) 0.0093(12) 0.0197(13)
C10 0.0204(14) 0.0199(14) 0.0312(16) 0.0107(11) 0.0128(12) 0.0161(13)
C11 0.0306(18) 0.049(2) 0.038(2) 0.0084(16) 0.0196(16) 0.0236(18)
C12 0.0376(19) 0.0293(17) 0.044(2) 0.0022(15) 0.0157(17) 0.0215(16)
C13 0.0202(15) 0.0350(17) 0.0447(19) 0.0138(13) 0.0149(14) 0.0303(16)
C14 0.0156(14) 0.051(2) 0.043(2) 0.0082(14) 0.0060(14) 0.0368(18)
C15 0.0204(15) 0.0414(19) 0.0308(17) 0.0011(14) 0.0067(13) 0.0226(16)
C16 0.0187(14) 0.0280(15) 0.0289(16) 0.0016(12) 0.0099(12) 0.0185(14)
C17 0.0326(17) 0.0247(15) 0.0271(16) 0.0042(13) 0.0151(14) 0.0115(13)
C18 0.061(3) 0.043(2) 0.036(2) 0.0092(19) 0.027(2) 0.0178(18)
C19 0.049(2) 0.0283(18) 0.043(2) 0.0018(16) 0.0222(18) 0.0159(16)
C20 0.0217(15) 0.0366(17) 0.0457(19) 0.0213(13) 0.0228(14) 0.0345(16)
C21 0.0186(15) 0.0352(17) 0.060(2) 0.0180(13) 0.0225(15) 0.0377(17)
C22 0.0214(15) 0.0316(17) 0.054(2) 0.0127(13) 0.0193(15) 0.0290(17)
C23 0.0318(18) 0.0382(19) 0.052(2) 0.0215(15) 0.0220(16) 0.0315(18)
C24 0.0282(18) 0.0349(19) 0.072(3) 0.0142(15) 0.0174(18) 0.034(2)
C25 0.0264(17) 0.046(2) 0.070(3) 0.0232(15) 0.0306(18) 0.047(2)
C26 0.0321(19) 0.058(2) 0.084(3) 0.0312(18) 0.041(2) 0.059(2)
C27 0.047(2) 0.058(2) 0.056(2) 0.0408(19) 0.0380(19) 0.050(2)
C28 0.0298(17) 0.0458(19) 0.050(2) 0.0296(15) 0.0269(16) 0.0400(18)
C29 0.0391(19) 0.049(2) 0.0382(19) 0.0322(17) 0.0265(16) 0.0329(17)
C30 0.049(2) 0.048(2) 0.040(2) 0.0331(18) 0.0268(18) 0.0299(18)
C31 0.062(3) 0.072(3) 0.046(2) 0.038(2) 0.026(2) 0.043(2)
C32 0.0253(15) 0.0227(15) 0.0367(17) 0.0058(12) 0.0126(14) 0.0220(14)
C33 0.0362(18) 0.0270(16) 0.0354(18) 0.0061(14) 0.0079(15) 0.0190(15)
C34 0.0354(18) 0.0301(17) 0.0352(18) 0.0116(14) 0.0119(15) 0.0191(15)
C35 0.0232(15) 0.0318(16) 0.0273(16) 0.0096(13) 0.0122(13) 0.0201(14)
C36 0.0147(13) 0.0235(14) 0.0100(12) 0.0024(11) 0.0037(10) 0.0055(11)
C37 0.0228(15) 0.0259(15) 0.0158(13) 0.0039(12) 0.0072(12) 0.0105(12)
C38 0.0322(17) 0.0261(15) 0.0143(14) -0.0027(13) 0.0080(13) 0.0081(12)
C39 0.0180(15) 0.0399(18) 0.0148(14) -0.0050(13) 0.0034(12) 0.0084(13)
C40 0.0143(14) 0.0429(19) 0.0157(14) 0.0061(13) 0.0056(11) 0.0082(14)
C41 0.0173(14) 0.0279(15) 0.0160(14) 0.0053(12) 0.0053(11) 0.0063(12)
C42 0.0174(13) 0.0203(13) 0.0176(13) 0.0106(11) 0.0107(11) 0.0102(11)
C43 0.0230(15) 0.0199(14) 0.0197(14) 0.0068(12) 0.0035(12) 0.0098(12)
C44 0.0279(16) 0.0312(16) 0.0211(15) 0.0141(13) 0.0060(13) 0.0147(13)
C45 0.0318(16) 0.0274(15) 0.0262(15) 0.0159(13) 0.0140(13) 0.0191(13)
C46 0.0265(15) 0.0191(14) 0.0271(15) 0.0071(12) 0.0158(13) 0.0116(13)
C47 0.0146(13) 0.0270(15) 0.0173(13) 0.0063(11) 0.0077(11) 0.0123(12)
C48 0.0186(13) 0.0160(12) 0.0174(13) 0.0079(11) 0.0079(11) 0.0112(11)
C49 0.0162(13) 0.0227(14) 0.0168(13) 0.0082(11) 0.0049(11) 0.0100(12)
C50 0.0220(14) 0.0205(14) 0.0137(13) 0.0090(11) 0.0052(11) 0.0068(11)
C51 0.0200(14) 0.0227(14) 0.0205(14) 0.0102(12) 0.0098(12) 0.0098(12)
C52 0.0137(13) 0.0202(14) 0.0254(15) 0.0044(11) 0.0082(11) 0.0122(12)
C53 0.0191(14) 0.0154(13) 0.0195(14) 0.0060(11) 0.0081(11) 0.0074(11)
C54 0.0102(12) 0.0174(13) 0.0168(13) 0.0040(10) 0.0056(10) 0.0090(11)
C55 0.0150(13) 0.0151(12) 0.0170(13) 0.0065(10) 0.0073(11) 0.0073(11)
C56 0.0108(12) 0.0213(13) 0.0219(14) 0.0058(10) 0.0054(11) 0.0158(12)
C57 0.0119(12) 0.0189(13) 0.0137(12) 0.0033(10) 0.0048(10) 0.0094(11)
C58 0.0117(12) 0.0127(12) 0.0199(13) 0.0038(10) 0.0092(10) 0.0077(11)
C59 0.0094(11) 0.0165(12) 0.0158(12) 0.0038(10) 0.0046(10) 0.0102(11)
C69 0.0185(14) 0.0225(14) 0.0313(16) 0.0120(11) 0.0139(12) 0.0181(13)
C61 0.061(5) 0.047(4) 0.036(4) 0.020(4) 0.023(4) 0.024(3)
Cl10 0.111(5) 0.037(2) 0.059(3) 0.001(3) -0.002(3) 0.022(2)
Cl11 0.071(2) 0.0415(16) 0.0503(18) -0.0020(13) 0.0097(15) 0.0266(14)
C61A 0.060(5) 0.057(5) 0.042(4) 0.026(4) 0.011(4) 0.026(4)
Cl1A 0.054(2) 0.103(3) 0.112(3) 0.019(2) 0.005(2) 0.048(3)
Cl2A 0.049(2) 0.063(3) 0.070(3) 0.0071(18) 0.0046(18) 0.021(2)
C61B 0.060(7) 0.054(6) 0.046(6) 0.018(6) 0.015(6) 0.024(5)
Cl1B 0.064(9) 0.056(8) 0.049(8) 0.013(8) 0.012(8) 0.024(7)
Cl2B 0.066(9) 0.055(8) 0.049(9) 0.017(7) 0.012(8) 0.023(7)
C61C 0.060(9) 0.066(10) 0.048(8) -0.001(8) 0.028(7) 0.028(7)
Cl1C 0.095(7) 0.148(10) 0.075(5) -0.048(6) 0.027(4) 0.056(6)
Cl2C 0.023(3) 0.044(4) 0.056(5) 0.006(2) 0.008(3) 0.033(4)
Cl1 0.0208(3) 0.0275(4) 0.0340(4) 0.0119(3) 0.0142(3) 0.0237(3)
Cl2 0.0436(5) 0.0264(4) 0.0286(4) -0.0068(3) 0.0092(4) 0.0119(3)
Cl3 0.0159(4) 0.0619(6) 0.0424(5) 0.0116(4) 0.0104(4) 0.0158(5)
Cl4 0.0475(5) 0.0458(5) 0.0297(4) 0.0076(4) -0.0055(4) 0.0255(4)
Cl5 0.0458(5) 0.0298(4) 0.0380(5) -0.0025(4) 0.0158(4) 0.0191(4)
Cl6 0.0247(4) 0.0274(4) 0.0197(3) 0.0116(3) 0.0044(3) 0.0010(3)
Cl7 0.0161(3) 0.0225(4) 0.0427(5) 0.0031(3) 0.0135(3) 0.0054(3)
Cl8 0.0274(4) 0.0320(4) 0.0260(4) 0.0176(3) 0.0094(3) 0.0212(3)
Cl9 0.0224(3) 0.0167(3) 0.0185(3) 0.0087(3) 0.0091(3) 0.0073(3)
C62 0.094(6) 0.081(5) 0.087(6) 0.017(5) 0.031(5) 0.043(4)
Cl12 0.101(4) 0.081(3) 0.081(3) 0.030(3) 0.050(3) 0.059(3)
Cl13 0.051(2) 0.074(3) 0.044(2) 0.027(2) 0.0214(19) 0.029(2)
C68 0.095(7) 0.068(7) 0.062(6) 0.048(6) 0.027(5) 0.042(5)
Cl15 0.105(7) 0.078(5) 0.074(5) 0.040(5) 0.041(5) 0.049(4)
Cl14 0.148(8) 0.088(6) 0.039(4) 0.074(6) 0.023(4) 0.027(4)
C63 0.175(7) 0.034(4) 0.079(5) 0.039(4) 0.067(5) 0.034(3)
C64 0.100(5) 0.084(4) 0.078(4) 0.028(4) 0.031(4) 0.055(4)
C65 0.104(5) 0.088(4) 0.112(5) 0.025(4) 0.017(4) 0.049(4)
C66 0.100(6) 0.082(5) 0.090(5) 0.010(5) 0.006(5) 0.047(4)
C67 0.082(6) 0.080(6) 0.071(5) 0.040(5) 0.015(4) 0.036(5)
N1 0.0144(11) 0.0179(11) 0.0245(12) 0.0072(9) 0.0091(10) 0.0127(10)
N2 0.0190(12) 0.0256(13) 0.0319(14) 0.0128(10) 0.0156(11) 0.0209(11)
O1 0.0207(10) 0.0214(10) 0.0280(11) 0.0076(8) 0.0123(9) 0.0177(9)

loop_
_atom_type_symbol
_atom_type_description
_atom_type_scat_dispersion_real
_atom_type_scat_dispersion_imag
_atom_type_scat_source
C C 0.0033 0.0016 'International Tables Vol C Tables 4.2.6.8 and 6.1.1.4'
H H 0.0000 0.0000 'International Tables Vol C Tables 4.2.6.8 and 6.1.1.4'
B B 0.0013 0.0007 'International Tables Vol C Tables 4.2.6.8 and 6.1.1.4'
N N 0.0061 0.0033 'International Tables Vol C Tables 4.2.6.8 and 6.1.1.4'
O O 0.0106 0.0060 'International Tables Vol C Tables 4.2.6.8 and 6.1.1.4'
Al Al 0.0645 0.0514 'International Tables Vol C Tables 4.2.6.8 and 6.1.1.4'
Cl Cl 0.1484 0.1585 'International Tables Vol C Tables 4.2.6.8 and 6.1.1.4'

loop_
_geom_angle_atom_site_label_1
_geom_angle_atom_site_label_2
_geom_angle_atom_site_label_3
_geom_angle
O1 Al1 C1 112.23(11)
O1 Al1 Cl1 102.68(7)
C1 Al1 Cl1 145.07(10)
O1 Al1 N1 100.40(9)
C1 Al1 N1 78.32(10)
Cl1 Al1 N1 96.81(7)
O1 Al1 N2 96.36(10)
C1 Al1 N2 77.83(10)
Cl1 Al1 N2 97.86(7)
N1 Al1 N2 154.69(9)
C54 B1 C42 114.4(2)
C54 B1 C36 104.9(2)
C42 B1 C36 110.5(2)
C54 B1 C48 111.6(2)
C42 B1 C48 102.5(2)
C36 B1 C48 113.1(2)
C2 C1 C6 120.5(2)
C2 C1 Al1 120.1(2)
C6 C1 Al1 119.3(2)
C1 C2 C3 120.4(3)
C1 C2 C69 112.5(2)
C3 C2 C69 127.0(2)
C4 C3 C2 118.7(3)
C3 C4 C5 121.5(3)
C4 C5 C6 118.6(3)
C1 C6 C5 120.3(3)
C1 C6 C7 112.7(2)
C5 C6 C7 126.7(2)
N1 C7 C6 117.4(2)
C9 C8 C16 122.5(3)
C9 C8 N1 120.8(3)
C16 C8 N1 116.6(2)
C8 C9 C13 117.0(3)
C8 C9 C10 123.6(2)
C13 C9 C10 119.4(3)
C9 C10 C12 110.8(3)
C9 C10 C11 112.2(3)
C12 C10 C11 110.1(3)
C14 C13 C9 121.3(3)
C13 C14 C15 120.4(3)
C14 C15 C16 121.1(3)
C15 C16 C8 117.7(3)
C15 C16 C17 120.0(3)
C8 C16 C17 122.2(3)
C16 C17 C19 109.9(3)
C16 C17 C18 112.8(3)
C19 C17 C18 110.8(3)
C21 C20 C28 122.9(3)
C21 C20 N2 120.1(3)
C28 C20 N2 117.0(3)
C20 C21 C25 117.4(3)
C20 C21 C22 122.9(3)
C25 C21 C22 119.4(3)
C21 C22 C24 114.2(3)
C21 C22 C23 109.2(3)
C24 C22 C23 109.3(3)
C26 C25 C21 120.8(4)
C25 C26 C27 121.1(3)
C26 C27 C28 120.7(3)
C20 C28 C27 117.1(3)
C20 C28 C29 121.4(3)
C27 C28 C29 121.3(3)
C28 C29 C31 113.2(3)
C28 C29 C30 110.2(3)
C31 C29 C30 110.4(3)
O1 C32 C33 103.9(2)
C32 C33 C34 105.1(3)
C33 C34 C35 103.3(3)
O1 C35 C34 104.7(2)
C37 C36 C41 116.8(3)
C37 C36 B1 123.3(2)
C41 C36 B1 119.9(3)
C38 C37 C36 120.4(3)
C39 C38 C37 122.7(3)
C39 C38 Cl2 117.5(2)
C37 C38 Cl2 119.8(3)
C40 C39 C38 116.7(3)
C39 C40 C41 122.0(3)
C39 C40 Cl3 118.4(2)
C41 C40 Cl3 119.6(3)
C40 C41 C36 121.2(3)
C47 C42 C43 116.6(2)
C47 C42 B1 123.7(2)
C43 C42 B1 119.3(2)
C44 C43 C42 120.9(3)
C45 C44 C43 122.8(3)
C45 C44 Cl4 118.3(2)
C43 C44 Cl4 118.9(2)
C46 C45 C44 116.1(3)
C45 C46 C47 122.5(3)
C45 C46 Cl5 118.6(2)
C47 C46 Cl5 118.9(2)
C46 C47 C42 121.1(3)
C49 C48 C53 116.5(2)
C49 C48 B1 122.3(2)
C53 C48 B1 120.8(2)
C50 C49 C48 121.3(3)
C51 C50 C49 122.7(3)
C51 C50 Cl6 118.3(2)
C49 C50 Cl6 119.0(2)
C50 C51 C52 115.9(2)
C51 C52 C53 122.6(3)
C51 C52 Cl7 118.1(2)
C53 C52 Cl7 119.2(2)
C52 C53 C48 120.9(3)
C59 C54 C55 116.4(2)
C59 C54 B1 122.6(2)
C55 C54 B1 120.7(2)
C56 C55 C54 121.6(2)
C55 C56 C57 122.0(2)
C55 C56 Cl8 120.0(2)
C57 C56 Cl8 118.0(2)
C58 C57 C56 116.3(2)
C57 C58 C59 122.9(2)
C57 C58 Cl9 117.3(2)
C59 C58 Cl9 119.8(2)
C58 C59 C54 120.7(2)
N2 C69 C2 118.3(2)
Cl11 C61 Cl10 110.8(10)
Cl2A C61A Cl1A 112.5(10)
Cl2B C61B Cl1B 108.6(15)
Cl1C C61C Cl2C 107.9(12)
Cl12 C62 Cl13 106.9(10)
Cl14 C68 Cl15 110.8(12)
C63 C64 C65 99.1(8)
C66 C65 C64 95.6(9)
C65 C66 C67 101.1(9)
C7 N1 C8 118.1(2)
C7 N1 Al1 112.01(18)
C8 N1 Al1 128.68(17)
C69 N2 C20 118.7(2)
C69 N2 Al1 111.18(18)
C20 N2 Al1 130.04(17)
C35 O1 C32 110.2(2)
C35 O1 Al1 123.02(17)
C32 O1 Al1 126.08(17)

loop_
_geom_bond_atom_site_label_1
_geom_bond_atom_site_label_2
_geom_bond_distance
Al1 O1 1.844(2)
Al1 C1 1.932(3)
Al1 Cl1 2.1185(11)
Al1 N1 2.181(2)
Al1 N2 2.213(2)
B1 C54 1.639(4)
B1 C42 1.640(4)
B1 C36 1.647(4)
B1 C48 1.649(4)
C1 C2 1.384(4)
C1 C6 1.385(4)
C2 C3 1.395(4)
C2 C69 1.471(4)
C3 C4 1.394(4)
C4 C5 1.395(4)
C5 C6 1.398(4)
C6 C7 1.472(4)
C7 N1 1.290(3)
C8 C9 1.399(4)
C8 C16 1.411(4)
C8 N1 1.447(3)
C9 C13 1.401(4)
C9 C10 1.516(4)
C10 C12 1.522(4)
C10 C11 1.541(4)
C13 C14 1.380(5)
C14 C15 1.381(5)
C15 C16 1.383(4)
C16 C17 1.525(4)
C17 C19 1.532(4)
C17 C18 1.533(5)
C20 C21 1.399(5)
C20 C28 1.399(5)
C20 N2 1.451(4)
C21 C25 1.400(4)
C21 C22 1.513(5)
C22 C24 1.531(5)
C22 C23 1.545(4)
C25 C26 1.372(6)
C26 C27 1.379(6)
C27 C28 1.407(4)
C28 C29 1.516(5)
C29 C31 1.529(5)
C29 C30 1.540(4)
C32 O1 1.492(3)
C32 C33 1.509(5)
C33 C34 1.518(5)
C34 C35 1.521(4)
C35 O1 1.483(3)
C36 C37 1.399(4)
C36 C41 1.402(4)
C37 C38 1.387(4)
C38 C39 1.384(5)
C38 Cl2 1.749(3)
C39 C40 1.377(5)
C40 C41 1.387(4)
C40 Cl3 1.749(3)
C42 C47 1.394(4)
C42 C43 1.402(4)
C43 C44 1.384(4)
C44 C45 1.383(4)
C44 Cl4 1.750(3)
C45 C46 1.381(4)
C46 C47 1.390(4)
C46 Cl5 1.744(3)
C48 C49 1.391(4)
C48 C53 1.404(4)
C49 C50 1.385(4)
C50 C51 1.383(4)
C50 Cl6 1.752(3)
C51 C52 1.385(4)
C52 C53 1.387(4)
C52 Cl7 1.751(3)
C54 C59 1.403(4)
C54 C55 1.405(4)
C55 C56 1.385(4)
C56 C57 1.388(4)
C56 Cl8 1.741(3)
C57 C58 1.385(4)
C58 C59 1.387(4)
C58 Cl9 1.750(3)
C69 N2 1.285(4)
C61 Cl11 1.732(15)
C61 Cl10 1.765(13)
C61A Cl2A 1.67(2)
C61A Cl1A 1.750(15)
C61B Cl2B 1.750(17)
C61B Cl1B 1.750(17)
C61C Cl1C 1.741(16)
C61C Cl2C 1.765(15)
C62 Cl12 1.723(14)
C62 Cl13 1.831(15)
C68 Cl14 1.704(15)
C68 Cl15 1.729(16)
C63 C64 1.407(10)
C64 C65 1.539(12)
C65 C66 1.522(13)
C66 C67 1.549(14)
